data_8102199
loop_
_publ_author_name
'Mechergui, Jalloul'
'Belam, Wahid'
'Rzaigui, Mohamed'

_publ_section_title
;
Crystal structure of 1-(2,3-dimethylphenyl)piperazinium dihydrogentriphosphate 
trihydrate, [C~12~H~19~N~2~]~3~[H~2~P~3~O~10~] &#x00B7; 3H~2~O
;
_journal_issue 4
_journal_name_full 'Zeitschrift f\"ur Kristallographie - New Crystal Structures'
_journal_page_first 409
_journal_page_last 411
_journal_volume 222
_journal_year 2007
_chemical_compound_source 'synthesis as described'
_chemical_formula_moiety 'C36 H113 N6 O13 P3'
_chemical_formula_structural '[C12H19N2]3[H2P3O10] &#x00B7; 3H2O'
_chemical_formula_sum 'C36 H65 N6 O13 P3'
_chemical_formula_weight 882.85
_chemical_name_systematic
;
1-(2,3-dimethylphenyl)piperazine dihydrogentriphosphate trihydrate
;
_space_group_IT_number 2
_symmetry_cell_setting triclinic
_symmetry_space_group_name_Hall '-P 1'
_symmetry_space_group_name_H-M 'P -1'
_atom_sites_solution_hydrogens geom
_atom_sites_solution_primary direct
_atom_sites_solution_secondary difmap
_audit_creation_date 2007-12-02T12:21:48-00:00
_audit_creation_method 'WinGX routine CIF_UPDATE'
_cell_angle_alpha 96.72(2)
_cell_angle_beta 111.050(10)
_cell_angle_gamma 78.55(2)
_cell_formula_units_Z 2
_cell_length_a 15.036(3)
_cell_length_b 7.660(2)
_cell_length_c 20.327(4)
_cell_measurement_reflns_used 25
_cell_measurement_temperature 293(2)
_cell_measurement_theta_max 26.97
_cell_measurement_theta_min 2.1
_cell_measurement_wavelength 0.71073
_cell_volume 2138.8(8)
_computing_cell_refinement 'CAD4 Express (Enraf Nonius, 1994)[2]'
_computing_data_collection 'CAD4 Express (Enraf Nonius, 1994)[2]'
_computing_data_reduction 'XCAD4 (Harms & Wocadlo, 1995)[3]'
_computing_molecular_graphics 'Ortep-3 for Windows (Farrugia, 1997)[6], DIAMOND Version 2.0[7]'
_computing_publication_material 'WinGX (Farrugia, 1999)'
_computing_structure_refinement 'SHELXL-97 (Sheldrick, 1997)[5]'
_computing_structure_solution 'SHELXS-97 (Sheldrick, 1997)[4]'
_diffrn_ambient_temperature 293(2)
_diffrn_measured_fraction_theta_full 1
_diffrn_measured_fraction_theta_max 1
_diffrn_measurement_device '\k-geometry diffractometer'
_diffrn_measurement_device_type 'Enraf-Nonius MACH 3'
_diffrn_measurement_method 'non-profiled omega scans'
_diffrn_radiation_monochromator graphite
_diffrn_radiation_probe x-ray
_diffrn_radiation_type MoK\a
_diffrn_radiation_wavelength 0.71073
_diffrn_reflns_av_R_equivalents 0.0328
_diffrn_reflns_av_unetI/netI 0.0497
_diffrn_reflns_limit_h_max 17
_diffrn_reflns_limit_h_min -19
_diffrn_reflns_limit_k_max 9
_diffrn_reflns_limit_k_min -9
_diffrn_reflns_limit_l_max 25
_diffrn_reflns_limit_l_min 0
_diffrn_reflns_number 9578
_diffrn_reflns_theta_full 26.97
_diffrn_reflns_theta_max 26.97
_diffrn_reflns_theta_min 2.1
_diffrn_standards_decay_% 1
_diffrn_standards_interval_time 120
_diffrn_standards_number 2
_exptl_absorpt_coefficient_mu 0.208
_exptl_absorpt_correction_type none
_exptl_crystal_colour colorless
_exptl_crystal_density_diffrn 1.371
_exptl_crystal_density_method 'not measured'
_exptl_crystal_description prism
_exptl_crystal_F_000 944
_exptl_crystal_size_max 0.8
_exptl_crystal_size_mid 0.3
_exptl_crystal_size_min 0.1
_refine_diff_density_max 0.475
_refine_diff_density_min -0.448
_refine_diff_density_rms 0.069
_refine_ls_extinction_method none
_refine_ls_goodness_of_fit_ref 1.023
_refine_ls_hydrogen_treatment mixed
_refine_ls_matrix_type full
_refine_ls_number_parameters 523
_refine_ls_number_reflns 9312
_refine_ls_number_restraints 0
_refine_ls_restrained_S_all 1.023
_refine_ls_R_factor_all 0.0972
_refine_ls_R_factor_gt 0.0578
_refine_ls_shift/su_max 0.009
_refine_ls_shift/su_mean 0.001
_refine_ls_structure_factor_coef Fsqd
_refine_ls_weighting_details 'calc w=1/[\s^2^(Fo^2^)+(0.0920P)^2^+1.0281P] where P=(Fo^2^+2Fc^2^)/3'
_refine_ls_weighting_scheme calc
_refine_ls_wR_factor_gt 0.1493
_refine_ls_wR_factor_ref 0.1706
_reflns_number_gt 6407
_reflns_number_total 9312
_reflns_threshold_expression >2sigma(I)
_cod_data_source_file 1267-2126.cff
_cod_data_source_block global
_cod_depositor_comments
;
 Moving the '_geom_hbond_site_symmetry_A' data name to the end of the
 '_geom_hbond' loop based on loop values.

 Antanas Vaitkus,
 2017-03-07
;
_cod_original_sg_symbol_H-M P-1
_cod_database_code 8102199

loop_
_symmetry_equiv_pos_as_xyz
'x, y, z'
'-x, -y, -z'

loop_
_atom_site_label
_atom_site_type_symbol
_atom_site_fract_x
_atom_site_fract_y
_atom_site_fract_z
_atom_site_U_iso_or_equiv
_atom_site_adp_type
_atom_site_occupancy
_atom_site_symmetry_multiplicity
_atom_site_Wyckoff_symbol
_atom_site_calc_flag
_atom_site_refinement_flags
_atom_site_disorder_group
_atom_site_disorder_assembly
P1 P 0.85903(5) 0.04021(9) 0.07818(4) 0.02842(18) Uani 1 2 i d . . .
P2 P 0.80427(5) -0.23452(9) -0.03477(4) 0.02672(17) Uani 1 2 i d . . .
P3 P 0.65848(5) -0.40419(10) -0.01303(4) 0.03135(19) Uani 1 2 i d . . .
O1 O 0.95536(15) 0.0352(3) 0.06420(12) 0.0402(5) Uani 1 2 i d . . .
H1 H 0.9449 0.0977 0.0312 0.06 Uiso 1 2 i calc R . .
O2 O 0.81004(16) 0.2295(3) 0.08207(11) 0.0390(5) Uani 1 2 i d . . .
O3 O 0.87892(17) -0.0728(3) 0.13748(11) 0.0422(5) Uani 1 2 i d . . .
O4 O 0.78959(14) -0.0441(2) 0.00549(11) 0.0349(5) Uani 1 2 i d . . .
O5 O 0.88203(14) -0.3585(2) 0.01453(11) 0.0317(4) Uani 1 2 i d . . .
O6 O 0.81429(17) -0.2049(3) -0.10215(12) 0.0417(5) Uani 1 2 i d . . .
O7 O 0.70159(15) -0.2903(3) -0.05398(11) 0.0377(5) Uani 1 2 i d . . .
O8 O 0.69066(16) -0.3523(3) 0.06314(11) 0.0391(5) Uani 1 2 i d . . .
O9 O 0.70400(18) -0.6009(3) -0.02650(12) 0.0454(6) Uani 1 2 i d . . .
H9 H 0.7631 -0.6108 -0.0116 0.068 Uiso 1 2 i calc R . .
O10 O 0.55288(16) -0.3775(3) -0.05481(13) 0.0476(6) Uani 1 2 i d . . .
O11 O 0.92974(15) -0.7036(3) -0.02388(12) 0.0384(5) Uani 1 2 i d . . .
H11A H 0.9879 -0.6983 -0.0291 0.05 Uiso 1 2 i d . . .
H11B H 0.9143 -0.6036 -0.0098 0.05 Uiso 1 2 i d . . .
O12 O 0.5696(2) 0.1465(5) -0.0085(2) 0.0895(11) Uani 1 2 i d . . .
H12A H 0.5814 0.154 0.0431 0.05 Uiso 1 2 i d . . .
H12B H 0.6261 0.2079 -0.0031 0.05 Uiso 1 2 i d . . .
O13 O 0.4365(2) -0.6301(4) -0.13552(17) 0.0740(9) Uani 1 2 i d . . .
H13A H 0.4819 -0.5607 -0.106 0.05 Uiso 1 2 i d . . .
H13B H 0.3842 -0.6079 -0.1091 0.05 Uiso 1 2 i d . . .
N1 N 0.67806(17) -0.6596(3) -0.25579(13) 0.0304(5) Uani 1 2 i d . . .
N2 N 0.7887(2) -0.8722(3) -0.13798(14) 0.0432(7) Uani 1 2 i d . . .
H2A H 0.8103 -0.7934 -0.1019 0.052 Uiso 1 2 i calc R . .
H2B H 0.8113 -0.9825 -0.1216 0.052 Uiso 1 2 i calc R . .
N3 N 0.33669(17) -0.1811(3) -0.25952(14) 0.0355(6) Uani 1 2 i d . . .
N4 N 0.4534(2) -0.0450(5) -0.12691(17) 0.0579(9) Uani 1 2 i d . . .
H4A H 0.4804 0.0468 -0.1009 0.07 Uiso 1 2 i calc R . .
H4B H 0.4702 -0.1375 -0.0989 0.07 Uiso 1 2 i calc R . .
N5 N -0.01361(17) -0.3757(3) -0.27617(13) 0.0320(5) Uani 1 2 i d . . .
N6 N 0.11068(18) -0.5615(4) -0.15372(14) 0.0397(6) Uani 1 2 i d . . .
H6A H 0.137 -0.4746 -0.1235 0.048 Uiso 1 2 i calc R . .
H6B H 0.1349 -0.6653 -0.1321 0.048 Uiso 1 2 i calc R . .
C1 C 0.5470(2) -0.5326(4) -0.35802(15) 0.0318(6) Uani 1 2 i d . . .
C2 C 0.4952(2) -0.3873(4) -0.39916(16) 0.0382(7) Uani 1 2 i d . . .
C3 C 0.5284(3) -0.2246(4) -0.38232(18) 0.0446(8) Uani 1 2 i d . . .
H3 H 0.4952 -0.1286 -0.4105 0.053 Uiso 1 2 i calc R . .
C4 C 0.6096(3) -0.2042(4) -0.32462(19) 0.0459(8) Uani 1 2 i d . . .
H4 H 0.6312 -0.0951 -0.3144 0.055 Uiso 1 2 i calc R . .
C5 C 0.6591(2) -0.3444(4) -0.28189(17) 0.0380(7) Uani 1 2 i d . . .
H5 H 0.7125 -0.3291 -0.2419 0.046 Uiso 1 2 i calc R . .
C6 C 0.6286(2) -0.5096(4) -0.29899(15) 0.0302(6) Uani 1 2 i d . . .
C7 C 0.7832(2) -0.6737(4) -0.22572(19) 0.0435(8) Uani 1 2 i d . . .
H7A H 0.8002 -0.5796 -0.1895 0.052 Uiso 1 2 i calc R . .
H7B H 0.8085 -0.6604 -0.2622 0.052 Uiso 1 2 i calc R . .
C8 C 0.8265(2) -0.8538(5) -0.19423(19) 0.0457(8) Uani 1 2 i d . . .
H8A H 0.8102 -0.9477 -0.2307 0.055 Uiso 1 2 i calc R . .
H8B H 0.8964 -0.8652 -0.1748 0.055 Uiso 1 2 i calc R . .
C9 C 0.6813(3) -0.8413(4) -0.16382(17) 0.0411(7) Uani 1 2 i d . . .
H9A H 0.6593 -0.8405 -0.1244 0.049 Uiso 1 2 i calc R . .
H9B H 0.6582 -0.9381 -0.1969 0.049 Uiso 1 2 i calc R . .
C10 C 0.6395(2) -0.6668(4) -0.19951(17) 0.0396(7) Uani 1 2 i d . . .
H10A H 0.5697 -0.6547 -0.2193 0.048 Uiso 1 2 i calc R . .
H10B H 0.6557 -0.5687 -0.1651 0.048 Uiso 1 2 i calc R . .
C11 C 0.5155(3) -0.7126(4) -0.37732(19) 0.0488(9) Uani 1 2 i d . . .
H11A H 0.4588 -0.7048 -0.419 0.073 Uiso 1 2 i calc R . .
H11B H 0.5012 -0.7492 -0.3391 0.073 Uiso 1 2 i calc R . .
H11C H 0.5665 -0.7984 -0.3861 0.073 Uiso 1 2 i calc R . .
C12 C 0.4030(3) -0.4033(5) -0.46122(19) 0.0543(9) Uani 1 2 i d . . .
H12A H 0.3899 -0.5227 -0.4657 0.081 Uiso 1 2 i calc R . .
H12B H 0.4107 -0.3766 -0.5037 0.081 Uiso 1 2 i calc R . .
H12C H 0.3502 -0.3209 -0.4536 0.081 Uiso 1 2 i calc R . .
C13 C 0.2034(2) -0.2271(4) -0.36803(18) 0.0416(7) Uani 1 2 i d . . .
C14 C 0.1497(3) -0.3417(5) -0.41959(18) 0.0483(9) Uani 1 2 i d . . .
C15 C 0.1788(3) -0.5243(5) -0.4148(2) 0.0543(10) Uani 1 2 i d . . .
H15 H 0.1439 -0.6003 -0.4491 0.065 Uiso 1 2 i calc R . .
C16 C 0.2588(3) -0.5953(5) -0.3601(2) 0.0541(9) Uani 1 2 i d . . .
H16 H 0.2777 -0.7183 -0.3579 0.065 Uiso 1 2 i calc R . .
C17 C 0.3110(2) -0.4842(4) -0.30842(19) 0.0440(8) Uani 1 2 i d . . .
H17 H 0.3642 -0.5322 -0.271 0.053 Uiso 1 2 i calc R . .
C18 C 0.2837(2) -0.3003(4) -0.31267(17) 0.0368(7) Uani 1 2 i d . . .
C19 C 0.4410(2) -0.2423(5) -0.23068(19) 0.0438(8) Uani 1 2 i d . . .
H19A H 0.4661 -0.2771 -0.2689 0.053 Uiso 1 2 i calc R . .
H19B H 0.4544 -0.3456 -0.2031 0.053 Uiso 1 2 i calc R . .
C20 C 0.4899(2) -0.0948(5) -0.18469(19) 0.0446(8) Uani 1 2 i d . . .
H20A H 0.5592 -0.1349 -0.1662 0.054 Uiso 1 2 i calc R . .
H20B H 0.4773 0.0078 -0.2125 0.054 Uiso 1 2 i calc R . .
C21 C 0.3469(3) 0.0071(7) -0.1535(3) 0.0785(15) Uani 1 2 i d . . .
H21A H 0.3292 0.115 -0.1792 0.094 Uiso 1 2 i calc R . .
H21B H 0.3238 0.0321 -0.1139 0.094 Uiso 1 2 i calc R . .
C22 C 0.2997(3) -0.1396(5) -0.2014(2) 0.0566(10) Uani 1 2 i d . . .
H22A H 0.3134 -0.2451 -0.1749 0.068 Uiso 1 2 i calc R . .
H22B H 0.2302 -0.1018 -0.2197 0.068 Uiso 1 2 i calc R . .
C23 C 0.1743(3) -0.0289(5) -0.3739(3) 0.0666(12) Uani 1 2 i d . . .
H23A H 0.1179 -0.0032 -0.4151 0.1 Uiso 1 2 i calc R . .
H23B H 0.2262 0.0201 -0.3776 0.1 Uiso 1 2 i calc R . .
H23C H 0.1601 0.0232 -0.3327 0.1 Uiso 1 2 i calc R . .
C24 C 0.0604(3) -0.2694(7) -0.4793(2) 0.0734(13) Uani 1 2 i d . . .
H24A H 0.0497 -0.1414 -0.4751 0.11 Uiso 1 2 i calc R . .
H24B H 0.0057 -0.312 -0.4772 0.11 Uiso 1 2 i calc R . .
H24C H 0.0691 -0.3087 -0.5235 0.11 Uiso 1 2 i calc R . .
C25 C -0.1502(2) -0.2481(4) -0.37591(16) 0.0334(6) Uani 1 2 i d . . .
C26 C -0.2032(2) -0.1012(4) -0.41705(17) 0.0411(7) Uani 1 2 i d . . .
C27 C -0.1681(3) 0.0585(5) -0.4025(2) 0.0504(9) Uani 1 2 i d . . .
H27 H -0.2028 0.1553 -0.4299 0.06 Uiso 1 2 i calc R . .
C28 C -0.0830(3) 0.0764(5) -0.3484(2) 0.0522(9) Uani 1 2 i d . . .
H28 H -0.0603 0.1843 -0.34 0.063 Uiso 1 2 i calc R . .
C29 C -0.0309(3) -0.0649(4) -0.30662(19) 0.0451(8) Uani 1 2 i d . . .
H29 H 0.0263 -0.0523 -0.2697 0.054 Uiso 1 2 i calc R . .
C30 C -0.0651(2) -0.2272(4) -0.32036(15) 0.0331(6) Uani 1 2 i d . . .
C31 C 0.0915(2) -0.4015(4) -0.25645(18) 0.0401(7) Uani 1 2 i d . . .
H31A H 0.1159 -0.3007 -0.2266 0.048 Uiso 1 2 i calc R . .
H31B H 0.1086 -0.4087 -0.2985 0.048 Uiso 1 2 i calc R . .
C32 C 0.1371(2) -0.5716(5) -0.21727(18) 0.0428(8) Uani 1 2 i d . . .
H32A H 0.1148 -0.673 -0.2478 0.051 Uiso 1 2 i calc R . .
H32B H 0.2069 -0.5879 -0.2039 0.051 Uiso 1 2 i calc R . .
C33 C 0.0042(2) -0.5243(5) -0.17153(19) 0.0451(8) Uani 1 2 i d . . .
H33A H -0.011 -0.5091 -0.1284 0.054 Uiso 1 2 i calc R . .
H33B H -0.0235 -0.6248 -0.1993 0.054 Uiso 1 2 i calc R . .
C34 C -0.0396(2) -0.3585(4) -0.21263(16) 0.0360(7) Uani 1 2 i d . . .
H34A H -0.1094 -0.3396 -0.2258 0.043 Uiso 1 2 i calc R . .
H34B H -0.0164 -0.256 -0.1834 0.043 Uiso 1 2 i calc R . .
C35 C -0.1856(3) -0.4237(4) -0.39192(18) 0.0445(8) Uani 1 2 i d . . .
H35A H -0.2449 -0.4136 -0.4316 0.067 Uiso 1 2 i calc R . .
H35B H -0.1966 -0.4559 -0.3516 0.067 Uiso 1 2 i calc R . .
H35C H -0.1379 -0.5139 -0.4028 0.067 Uiso 1 2 i calc R . .
C36 C -0.2971(3) -0.1159(5) -0.4768(2) 0.0588(10) Uani 1 2 i d . . .
H36A H -0.3117 -0.2337 -0.4796 0.088 Uiso 1 2 i calc R . .
H36B H -0.2912 -0.0936 -0.5204 0.088 Uiso 1 2 i calc R . .
H36C H -0.3483 -0.0298 -0.4684 0.088 Uiso 1 2 i calc R . .

loop_
_atom_site_aniso_label
_atom_site_aniso_U_11
_atom_site_aniso_U_22
_atom_site_aniso_U_33
_atom_site_aniso_U_23
_atom_site_aniso_U_13
_atom_site_aniso_U_12
P1 0.0326(4) 0.0190(3) 0.0311(4) 0.0043(3) 0.0088(3) -0.0009(3)
P2 0.0302(4) 0.0181(3) 0.0310(4) 0.0055(3) 0.0078(3) -0.0048(3)
P3 0.0310(4) 0.0258(4) 0.0359(4) 0.0020(3) 0.0073(3) -0.0096(3)
O1 0.0368(12) 0.0299(11) 0.0560(14) 0.0110(10) 0.0170(10) -0.0030(9)
O2 0.0474(13) 0.0223(10) 0.0417(12) 0.0001(9) 0.0143(10) 0.0036(9)
O3 0.0575(14) 0.0309(11) 0.0366(12) 0.0111(9) 0.0142(11) -0.0025(10)
O4 0.0349(11) 0.0194(9) 0.0406(12) 0.0022(8) 0.0045(9) 0.0019(8)
O5 0.0322(11) 0.0208(9) 0.0402(11) 0.0077(8) 0.0100(9) -0.0015(8)
O6 0.0607(15) 0.0300(11) 0.0403(12) 0.0082(9) 0.0223(11) -0.0083(10)
O7 0.0315(11) 0.0337(11) 0.0455(12) 0.0139(9) 0.0041(9) -0.0108(9)
O8 0.0410(12) 0.0342(11) 0.0423(12) -0.0022(9) 0.0146(10) -0.0088(9)
O9 0.0622(15) 0.0246(11) 0.0426(13) -0.0009(9) 0.0119(11) -0.0053(10)
O10 0.0348(12) 0.0496(14) 0.0543(15) 0.0066(11) 0.0041(11) -0.0171(10)
O11 0.0356(11) 0.0240(10) 0.0596(14) -0.0019(9) 0.0218(10) -0.0062(9)
O12 0.071(2) 0.090(2) 0.112(3) -0.002(2) 0.026(2) -0.0378(18)
O13 0.087(2) 0.074(2) 0.079(2) -0.0236(16) 0.0403(18) -0.0495(17)
N1 0.0288(12) 0.0293(12) 0.0323(13) 0.0107(10) 0.0083(10) -0.0022(10)
N2 0.0598(18) 0.0277(13) 0.0348(14) 0.0106(11) 0.0004(13) -0.0154(12)
N3 0.0301(13) 0.0315(13) 0.0439(15) -0.0019(11) 0.0101(11) -0.0103(10)
N4 0.062(2) 0.063(2) 0.0565(19) -0.0187(16) 0.0224(16) -0.0377(17)
N5 0.0320(13) 0.0263(12) 0.0338(13) 0.0109(10) 0.0051(10) -0.0025(10)
N6 0.0308(13) 0.0436(15) 0.0422(15) 0.0224(12) 0.0041(11) -0.0050(11)
C1 0.0332(15) 0.0273(14) 0.0323(15) 0.0031(12) 0.0090(12) -0.0028(12)
C2 0.0399(17) 0.0361(16) 0.0325(16) 0.0054(13) 0.0075(13) -0.0003(13)
C3 0.052(2) 0.0273(16) 0.0475(19) 0.0101(14) 0.0098(16) 0.0005(14)
C4 0.052(2) 0.0236(15) 0.058(2) 0.0063(14) 0.0125(17) -0.0071(14)
C5 0.0394(17) 0.0318(16) 0.0394(17) 0.0029(13) 0.0077(14) -0.0091(13)
C6 0.0324(15) 0.0243(14) 0.0346(15) 0.0069(11) 0.0127(12) -0.0005(11)
C7 0.0318(16) 0.0427(18) 0.055(2) 0.0252(16) 0.0075(15) -0.0062(14)
C8 0.0327(16) 0.0429(19) 0.058(2) 0.0254(16) 0.0069(15) -0.0013(14)
C9 0.059(2) 0.0309(16) 0.0389(17) 0.0026(13) 0.0197(16) -0.0138(14)
C10 0.0508(19) 0.0321(16) 0.0423(18) 0.0072(13) 0.0238(15) -0.0034(14)
C11 0.052(2) 0.0312(17) 0.051(2) 0.0053(15) 0.0003(17) -0.0118(15)
C12 0.051(2) 0.050(2) 0.046(2) 0.0113(17) -0.0019(17) -0.0038(17)
C13 0.0404(18) 0.0420(18) 0.0475(19) 0.0051(15) 0.0150(15) -0.0168(14)
C14 0.0438(19) 0.065(2) 0.0417(19) 0.0004(17) 0.0147(16) -0.0231(17)
C15 0.059(2) 0.057(2) 0.054(2) -0.0179(18) 0.0204(19) -0.0337(19)
C16 0.062(2) 0.0348(18) 0.071(3) -0.0105(17) 0.027(2) -0.0182(17)
C17 0.0437(18) 0.0328(17) 0.054(2) -0.0014(15) 0.0152(16) -0.0094(14)
C18 0.0373(16) 0.0326(16) 0.0442(18) -0.0028(13) 0.0167(14) -0.0120(13)
C19 0.0351(17) 0.0438(19) 0.052(2) -0.0074(15) 0.0153(15) -0.0109(14)
C20 0.0374(18) 0.0438(19) 0.054(2) 0.0027(16) 0.0125(16) -0.0148(14)
C21 0.061(3) 0.081(3) 0.103(4) -0.057(3) 0.046(3) -0.036(2)
C22 0.046(2) 0.059(2) 0.073(3) -0.029(2) 0.0317(19) -0.0263(18)
C23 0.060(2) 0.045(2) 0.087(3) 0.018(2) 0.009(2) -0.0123(18)
C24 0.060(3) 0.098(4) 0.056(3) 0.014(2) -0.001(2) -0.031(2)
C25 0.0402(16) 0.0255(14) 0.0335(15) 0.0078(12) 0.0119(13) -0.0010(12)
C26 0.0431(18) 0.0317(16) 0.0410(18) 0.0134(13) 0.0071(14) 0.0030(13)
C27 0.054(2) 0.0345(18) 0.055(2) 0.0225(16) 0.0082(18) 0.0014(15)
C28 0.059(2) 0.0294(17) 0.064(2) 0.0154(16) 0.0120(19) -0.0098(15)
C29 0.0474(19) 0.0329(17) 0.0481(19) 0.0116(14) 0.0031(15) -0.0106(14)
C30 0.0409(17) 0.0257(14) 0.0311(15) 0.0095(12) 0.0097(13) -0.0030(12)
C31 0.0388(17) 0.0431(18) 0.0427(18) 0.0165(14) 0.0186(14) 0.0003(14)
C32 0.0375(17) 0.0415(18) 0.0461(19) 0.0166(15) 0.0124(15) 0.0049(14)
C33 0.0312(16) 0.056(2) 0.049(2) 0.0316(17) 0.0058(14) -0.0072(14)
C34 0.0288(15) 0.0361(16) 0.0427(17) 0.0150(13) 0.0094(13) -0.0025(12)
C35 0.051(2) 0.0298(16) 0.0441(19) 0.0067(14) 0.0035(15) -0.0081(14)
C36 0.054(2) 0.048(2) 0.054(2) 0.0208(18) -0.0051(18) 0.0021(17)

loop_
_atom_type_symbol
_atom_type_description
_atom_type_scat_dispersion_real
_atom_type_scat_dispersion_imag
_atom_type_scat_source
C C 0.0033 0.0016 'International Tables Vol C Tables 4.2.6.8 and 6.1.1.4'
H H 0 0 'International Tables Vol C Tables 4.2.6.8 and 6.1.1.4'
N N 0.0061 0.0033 'International Tables Vol C Tables 4.2.6.8 and 6.1.1.4'
O O 0.0106 0.006 'International Tables Vol C Tables 4.2.6.8 and 6.1.1.4'
P P 0.1023 0.0942 'International Tables Vol C Tables 4.2.6.8 and 6.1.1.4'

loop_
_geom_angle_atom_site_label_1
_geom_angle_atom_site_label_2
_geom_angle_atom_site_label_3
_geom_angle
_geom_angle_site_symmetry_1
_geom_angle_site_symmetry_3
_geom_angle_publ_flag
O3 P1 O2 118.51(13) . . ?
O3 P1 O1 108.88(13) . . ?
O2 P1 O1 109.71(12) . . ?
O3 P1 O4 110.61(12) . . ?
O2 P1 O4 104.18(12) . . ?
O1 P1 O4 103.94(12) . . ?
O6 P2 O5 118.38(13) . . ?
O6 P2 O7 106.72(13) . . ?
O5 P2 O7 111.73(11) . . ?
O6 P2 O4 107.96(12) . . ?
O5 P2 O4 109.28(11) . . ?
O7 P2 O4 101.38(12) . . ?
O8 P3 O10 119.16(14) . . ?
O8 P3 O9 111.06(13) . . ?
O10 P3 O9 108.77(14) . . ?
O8 P3 O7 110.12(12) . . ?
O10 P3 O7 103.38(13) . . ?
O9 P3 O7 102.89(13) . . ?
P1 O1 H1 109.5 . . ?
P2 O4 P1 130.61(13) . . ?
P2 O7 P3 132.49(14) . . ?
P3 O9 H9 109.5 . . ?
H11A O11 H11B 102.5(2) . . ?
H12A O12 H12B 93.8(3) . . ?
H13A O13 H13B 100.9(3) . . ?
C6 N1 C7 115.1(2) . . ?
C6 N1 C10 112.2(2) . . ?
C7 N1 C10 109.6(2) . . ?
C8 N2 C9 111.9(2) . . ?
C8 N2 H2A 109.2 . . ?
C9 N2 H2A 109.2 . . ?
C8 N2 H2B 109.2 . . ?
C9 N2 H2B 109.2 . . ?
H2A N2 H2B 107.9 . . ?
C18 N3 C22 112.0(2) . . ?
C18 N3 C19 114.9(2) . . ?
C22 N3 C19 108.7(3) . . ?
C20 N4 C21 111.0(3) . . ?
C20 N4 H4A 109.4 . . ?
C21 N4 H4A 109.4 . . ?
C20 N4 H4B 109.4 . . ?
C21 N4 H4B 109.4 . . ?
H4A N4 H4B 108 . . ?
C30 N5 C31 114.4(2) . . ?
C30 N5 C34 110.5(2) . . ?
C31 N5 C34 109.7(2) . . ?
C32 N6 C33 111.3(2) . . ?
C32 N6 H6A 109.4 . . ?
C33 N6 H6A 109.4 . . ?
C32 N6 H6B 109.4 . . ?
C33 N6 H6B 109.4 . . ?
H6A N6 H6B 108 . . ?
C2 C1 C6 119.3(3) . . ?
C2 C1 C11 120.3(3) . . ?
C6 C1 C11 120.4(3) . . ?
C3 C2 C1 119.3(3) . . ?
C3 C2 C12 119.7(3) . . ?
C1 C2 C12 121.1(3) . . ?
C4 C3 C2 120.9(3) . . ?
C4 C3 H3 119.5 . . ?
C2 C3 H3 119.5 . . ?
C3 C4 C5 120.4(3) . . ?
C3 C4 H4 119.8 . . ?
C5 C4 H4 119.8 . . ?
C4 C5 C6 119.5(3) . . ?
C4 C5 H5 120.2 . . ?
C6 C5 H5 120.2 . . ?
C5 C6 C1 120.6(3) . . ?
C5 C6 N1 121.4(3) . . ?
C1 C6 N1 118.0(2) . . ?
N1 C7 C8 109.1(2) . . ?
N1 C7 H7A 109.9 . . ?
C8 C7 H7A 109.9 . . ?
N1 C7 H7B 109.9 . . ?
C8 C7 H7B 109.9 . . ?
H7A C7 H7B 108.3 . . ?
N2 C8 C7 109.6(3) . . ?
N2 C8 H8A 109.7 . . ?
C7 C8 H8A 109.7 . . ?
N2 C8 H8B 109.7 . . ?
C7 C8 H8B 109.7 . . ?
H8A C8 H8B 108.2 . . ?
N2 C9 C10 111.4(3) . . ?
N2 C9 H9A 109.4 . . ?
C10 C9 H9A 109.4 . . ?
N2 C9 H9B 109.4 . . ?
C10 C9 H9B 109.4 . . ?
H9A C9 H9B 108 . . ?
N1 C10 C9 110.2(3) . . ?
N1 C10 H10A 109.6 . . ?
C9 C10 H10A 109.6 . . ?
N1 C10 H10B 109.6 . . ?
C9 C10 H10B 109.6 . . ?
H10A C10 H10B 108.1 . . ?
C1 C11 H11A 109.5 . . ?
C1 C11 H11B 109.5 . . ?
H11A C11 H11B 109.5 . . ?
C1 C11 H11C 109.5 . . ?
H11A C11 H11C 109.5 . . ?
H11B C11 H11C 109.5 . . ?
C2 C12 H12A 109.5 . . ?
C2 C12 H12B 109.5 . . ?
H12A C12 H12B 109.5 . . ?
C2 C12 H12C 109.5 . . ?
H12A C12 H12C 109.5 . . ?
H12B C12 H12C 109.5 . . ?
C18 C13 C14 119.2(3) . . ?
C18 C13 C23 121.1(3) . . ?
C14 C13 C23 119.8(3) . . ?
C15 C14 C13 119.3(3) . . ?
C15 C14 C24 119.5(4) . . ?
C13 C14 C24 121.3(4) . . ?
C16 C15 C14 121.1(3) . . ?
C16 C15 H15 119.5 . . ?
C14 C15 H15 119.5 . . ?
C15 C16 C17 120.2(3) . . ?
C15 C16 H16 119.9 . . ?
C17 C16 H16 119.9 . . ?
C16 C17 C18 119.7(3) . . ?
C16 C17 H17 120.2 . . ?
C18 C17 H17 120.2 . . ?
C17 C18 C13 120.6(3) . . ?
C17 C18 N3 120.9(3) . . ?
C13 C18 N3 118.5(3) . . ?
N3 C19 C20 109.8(3) . . ?
N3 C19 H19A 109.7 . . ?
C20 C19 H19A 109.7 . . ?
N3 C19 H19B 109.7 . . ?
C20 C19 H19B 109.7 . . ?
H19A C19 H19B 108.2 . . ?
N4 C20 C19 109.7(3) . . ?
N4 C20 H20A 109.7 . . ?
C19 C20 H20A 109.7 . . ?
N4 C20 H20B 109.7 . . ?
C19 C20 H20B 109.7 . . ?
H20A C20 H20B 108.2 . . ?
N4 C21 C22 110.7(3) . . ?
N4 C21 H21A 109.5 . . ?
C22 C21 H21A 109.5 . . ?
N4 C21 H21B 109.5 . . ?
C22 C21 H21B 109.5 . . ?
H21A C21 H21B 108.1 . . ?
N3 C22 C21 109.5(3) . . ?
N3 C22 H22A 109.8 . . ?
C21 C22 H22A 109.8 . . ?
N3 C22 H22B 109.8 . . ?
C21 C22 H22B 109.8 . . ?
H22A C22 H22B 108.2 . . ?
C13 C23 H23A 109.5 . . ?
C13 C23 H23B 109.5 . . ?
H23A C23 H23B 109.5 . . ?
C13 C23 H23C 109.5 . . ?
H23A C23 H23C 109.5 . . ?
H23B C23 H23C 109.5 . . ?
C14 C24 H24A 109.5 . . ?
C14 C24 H24B 109.5 . . ?
H24A C24 H24B 109.5 . . ?
C14 C24 H24C 109.5 . . ?
H24A C24 H24C 109.5 . . ?
H24B C24 H24C 109.5 . . ?
C30 C25 C26 118.9(3) . . ?
C30 C25 C35 120.9(3) . . ?
C26 C25 C35 120.2(3) . . ?
C27 C26 C25 119.3(3) . . ?
C27 C26 C36 119.7(3) . . ?
C25 C26 C36 120.9(3) . . ?
C28 C27 C26 121.2(3) . . ?
C28 C27 H27 119.4 . . ?
C26 C27 H27 119.4 . . ?
C27 C28 C29 120.4(3) . . ?
C27 C28 H28 119.8 . . ?
C29 C28 H28 119.8 . . ?
C28 C29 C30 119.3(3) . . ?
C28 C29 H29 120.3 . . ?
C30 C29 H29 120.3 . . ?
C25 C30 C29 120.8(3) . . ?
C25 C30 N5 118.7(3) . . ?
C29 C30 N5 120.5(3) . . ?
N5 C31 C32 109.9(3) . . ?
N5 C31 H31A 109.7 . . ?
C32 C31 H31A 109.7 . . ?
N5 C31 H31B 109.7 . . ?
C32 C31 H31B 109.7 . . ?
H31A C31 H31B 108.2 . . ?
N6 C32 C31 109.8(3) . . ?
N6 C32 H32A 109.7 . . ?
C31 C32 H32A 109.7 . . ?
N6 C32 H32B 109.7 . . ?
C31 C32 H32B 109.7 . . ?
H32A C32 H32B 108.2 . . ?
N6 C33 C34 110.8(2) . . ?
N6 C33 H33A 109.5 . . ?
C34 C33 H33A 109.5 . . ?
N6 C33 H33B 109.5 . . ?
C34 C33 H33B 109.5 . . ?
H33A C33 H33B 108.1 . . ?
N5 C34 C33 110.2(3) . . ?
N5 C34 H34A 109.6 . . ?
C33 C34 H34A 109.6 . . ?
N5 C34 H34B 109.6 . . ?
C33 C34 H34B 109.6 . . ?
H34A C34 H34B 108.1 . . ?
C25 C35 H35A 109.5 . . ?
C25 C35 H35B 109.5 . . ?
H35A C35 H35B 109.5 . . ?
C25 C35 H35C 109.5 . . ?
H35A C35 H35C 109.5 . . ?
H35B C35 H35C 109.5 . . ?
C26 C36 H36A 109.5 . . ?
C26 C36 H36B 109.5 . . ?
H36A C36 H36B 109.5 . . ?
C26 C36 H36C 109.5 . . ?
H36A C36 H36C 109.5 . . ?
H36B C36 H36C 109.5 . . ?

loop_
_geom_bond_atom_site_label_1
_geom_bond_atom_site_label_2
_geom_bond_distance
_geom_bond_site_symmetry_2
_geom_bond_publ_flag
P1 O3 1.475(2) . ?
P1 O2 1.497(2) . ?
P1 O1 1.566(2) . ?
P1 O4 1.620(2) . ?
P2 O6 1.478(2) . ?
P2 O5 1.488(2) . ?
P2 O7 1.584(2) . ?
P2 O4 1.603(2) . ?
P3 O8 1.478(2) . ?
P3 O10 1.492(2) . ?
P3 O9 1.563(2) . ?
P3 O7 1.630(2) . ?
O1 H1 0.82 . ?
O9 H9 0.82 . ?
O11 H11A 0.927(2) . ?
O11 H11B 0.805(2) . ?
O12 H12A 0.995(4) . ?
O12 H12B 1.017(3) . ?
O13 H13A 0.940(3) . ?
O13 H13B 1.079(3) . ?
N1 C6 1.439(3) . ?
N1 C7 1.462(4) . ?
N1 C10 1.467(4) . ?
N2 C8 1.479(4) . ?
N2 C9 1.486(4) . ?
N2 H2A 0.9 . ?
N2 H2B 0.9 . ?
N3 C18 1.440(4) . ?
N3 C22 1.457(4) . ?
N3 C19 1.461(4) . ?
N4 C20 1.449(5) . ?
N4 C21 1.480(5) . ?
N4 H4A 0.9 . ?
N4 H4B 0.9 . ?
N5 C30 1.446(3) . ?
N5 C31 1.462(4) . ?
N5 C34 1.463(4) . ?
N6 C32 1.472(4) . ?
N6 C33 1.485(4) . ?
N6 H6A 0.9 . ?
N6 H6B 0.9 . ?
C1 C2 1.397(4) . ?
C1 C6 1.398(4) . ?
C1 C11 1.510(4) . ?
C2 C3 1.394(5) . ?
C2 C12 1.517(4) . ?
C3 C4 1.377(5) . ?
C3 H3 0.93 . ?
C4 C5 1.378(4) . ?
C4 H4 0.93 . ?
C5 C6 1.395(4) . ?
C5 H5 0.93 . ?
C7 C8 1.513(4) . ?
C7 H7A 0.97 . ?
C7 H7B 0.97 . ?
C8 H8A 0.97 . ?
C8 H8B 0.97 . ?
C9 C10 1.508(4) . ?
C9 H9A 0.97 . ?
C9 H9B 0.97 . ?
C10 H10A 0.97 . ?
C10 H10B 0.97 . ?
C11 H11A 0.96 . ?
C11 H11B 0.96 . ?
C11 H11C 0.96 . ?
C12 H12A 0.96 . ?
C12 H12B 0.96 . ?
C12 H12C 0.96 . ?
C13 C18 1.394(5) . ?
C13 C14 1.406(5) . ?
C13 C23 1.500(5) . ?
C14 C15 1.384(5) . ?
C14 C24 1.507(5) . ?
C15 C16 1.379(6) . ?
C15 H15 0.93 . ?
C16 C17 1.381(5) . ?
C16 H16 0.93 . ?
C17 C18 1.391(4) . ?
C17 H17 0.93 . ?
C19 C20 1.510(4) . ?
C19 H19A 0.97 . ?
C19 H19B 0.97 . ?
C20 H20A 0.97 . ?
C20 H20B 0.97 . ?
C21 C22 1.510(5) . ?
C21 H21A 0.97 . ?
C21 H21B 0.97 . ?
C22 H22A 0.97 . ?
C22 H22B 0.97 . ?
C23 H23A 0.96 . ?
C23 H23B 0.96 . ?
C23 H23C 0.96 . ?
C24 H24A 0.96 . ?
C24 H24B 0.96 . ?
C24 H24C 0.96 . ?
C25 C30 1.392(4) . ?
C25 C26 1.409(4) . ?
C25 C35 1.502(4) . ?
C26 C27 1.387(5) . ?
C26 C36 1.511(5) . ?
C27 C28 1.375(5) . ?
C27 H27 0.93 . ?
C28 C29 1.382(5) . ?
C28 H28 0.93 . ?
C29 C30 1.399(4) . ?
C29 H29 0.93 . ?
C31 C32 1.515(4) . ?
C31 H31A 0.97 . ?
C31 H31B 0.97 . ?
C32 H32A 0.97 . ?
C32 H32B 0.97 . ?
C33 C34 1.505(4) . ?
C33 H33A 0.97 . ?
C33 H33B 0.97 . ?
C34 H34A 0.97 . ?
C34 H34B 0.97 . ?
C35 H35A 0.96 . ?
C35 H35B 0.96 . ?
C35 H35C 0.96 . ?
C36 H36A 0.96 . ?
C36 H36B 0.96 . ?
C36 H36C 0.96 . ?

loop_
_geom_hbond_atom_site_label_D
_geom_hbond_atom_site_label_H
_geom_hbond_atom_site_label_A
_geom_hbond_distance_DH
_geom_hbond_distance_HA
_geom_hbond_distance_DA
_geom_hbond_angle_DHA
_geom_hbond_site_symmetry_A
N2 H2A O11 0.9 2.1 2.898(3) 147.4 .
N2 H2B O6 0.9 1.78 2.649(3) 160.9 1_545
N6 H6A O2 0.9 2.15 3.016(4) 162 2_655
N6 H6B O3 0.9 2.04 2.826(3) 144.7 2_645
N6 H6B O5 0.9 2.48 2.924(3) 111.2 2_645
N4 H4A O12 0.9 2.04 2.858(5) 150 .
N4 H4A O13 0.9 2.55 3.158(5) 125.8 1_565
N4 H4B O10 0.9 2.1 2.942(4) 155.6 .
N4 H4B O12 0.9 2.47 3.096(5) 126.7 2_655
O11 H11A O5 0.927(2) 1.998(2) 2.898(3) 163.19(15) 2_745
O11 H11B O5 0.805(2) 1.8972(19) 2.698(3) 172.97(16) .
O12 H12A N4 0.995(4) 2.241(3) 3.096(5) 143.3(2) 2_655
O12 H12B O9 1.017(3) 2.234(2) 3.196(4) 157.2(2) 1_565
O13 H13A O10 0.940(3) 1.910(2) 2.835(4) 167.6(2) .
O13 H13B O8 1.079(3) 1.786(2) 2.830(4) 161.32(18) 2_645
O1 H1 O11 0.82 1.92 2.719(3) 163.2 1_565
O9 H9 O11 0.82 2.56 3.311(3) 153.1 .
O9 H9 O2 0.82 2.2 2.534(3) 104.3 1_545
